data_2204356
loop_
_publ_author_name
'Shen, Yu-Dong'
'Wu, Hai-Qiang'
'Bu, Xian-Zhang'
'Gu, Lian-Quan'
'Ng, Seik Weng'

_publ_section_title
;
 1-(2-Bromo-1,1-dimethoxyethyl)-4-nitrobenzene
;
_journal_issue 10
_journal_name_full 'Acta Crystallographica Section E'
_journal_page_first o1778
_journal_page_last o1780
_journal_paper_doi 10.1107/S160053680402241X
_journal_volume 60
_journal_year 2004
_chemical_formula_iupac 'C10 H12 Br N O4'
_chemical_formula_moiety 'C10 H12 Br N O4'
_chemical_formula_sum 'C10 H12 Br N O4'
_chemical_formula_weight 290.12
_chemical_name_systematic
;
 1-(2-Bromo-1,1-dimethoxyethyl)-4-nitrobenzene
;
_space_group_IT_number 2
_symmetry_cell_setting triclinic
_symmetry_space_group_name_Hall '-P 1'
_symmetry_space_group_name_H-M 'P -1'
_atom_sites_solution_hydrogens geom
_atom_sites_solution_primary direct
_atom_sites_solution_secondary difmap
_audit_creation_method SHELXL-97
_cell_angle_alpha 117.552(2)
_cell_angle_beta 102.567(2)
_cell_angle_gamma 97.488(2)
_cell_formula_units_Z 2
_cell_length_a 7.0910(10)
_cell_length_b 9.9060(10)
_cell_length_c 10.2620(10)
_cell_measurement_reflns_used 967
_cell_measurement_temperature 295(2)
_cell_measurement_theta_max 27.0
_cell_measurement_theta_min 2.4
_cell_volume 601.15(12)
_computing_cell_refinement 'SAINT (Bruker, 2001)'
_computing_data_collection 'SMART (Bruker, 2001)'
_computing_data_reduction SAINT
_computing_molecular_graphics 'ORTEPII (Johnson, 1976)'
_computing_publication_material SHELXL97
_computing_structure_refinement 'SHELXL97 (Sheldrick, 1997)'
_computing_structure_solution 'SHELXS97 (Sheldrick, 1997)'
_diffrn_ambient_temperature 295(2)
_diffrn_measured_fraction_theta_full 0.98
_diffrn_measured_fraction_theta_max 0.98
_diffrn_measurement_device_type 'Bruker SMART area-detector diffractometer'
_diffrn_measurement_method '\f and \w scan'
_diffrn_radiation_monochromator graphite
_diffrn_radiation_source 'medium-focus sealed tube'
_diffrn_radiation_type MoK\a
_diffrn_radiation_wavelength 0.71073
_diffrn_reflns_av_R_equivalents 0.024
_diffrn_reflns_av_sigmaI/netI 0.032
_diffrn_reflns_limit_h_max 9
_diffrn_reflns_limit_h_min -9
_diffrn_reflns_limit_k_max 12
_diffrn_reflns_limit_k_min -12
_diffrn_reflns_limit_l_max 13
_diffrn_reflns_limit_l_min -13
_diffrn_reflns_number 5175
_diffrn_reflns_theta_full 27.1
_diffrn_reflns_theta_max 27.1
_diffrn_reflns_theta_min 2.4
_diffrn_standards_decay_% 0
_diffrn_standards_interval_count 0
_diffrn_standards_interval_time 0
_diffrn_standards_number 0
_exptl_absorpt_coefficient_mu 3.418
_exptl_absorpt_correction_T_max 0.397
_exptl_absorpt_correction_T_min 0.200
_exptl_absorpt_correction_type multi-scan
_exptl_absorpt_process_details '(SADABS; Bruker, 2001)'
_exptl_crystal_colour Colorless
_exptl_crystal_density_diffrn 1.603
_exptl_crystal_density_method 'not measured'
_exptl_crystal_description Prism
_exptl_crystal_F_000 292
_exptl_crystal_size_max 0.50
_exptl_crystal_size_mid 0.36
_exptl_crystal_size_min 0.27
_refine_diff_density_max 0.46
_refine_diff_density_min -0.70
_refine_ls_extinction_coef 0.460(10)
_refine_ls_extinction_expression Fc^*^=kFc[1+0.001xFc^2^\l^3^/sin(2\q)]^-1/4^
_refine_ls_extinction_method SHELXL97
_refine_ls_goodness_of_fit_ref 1.02
_refine_ls_hydrogen_treatment constr
_refine_ls_matrix_type full
_refine_ls_number_parameters 148
_refine_ls_number_reflns 2599
_refine_ls_number_restraints 0
_refine_ls_restrained_S_all 1.02
_refine_ls_R_factor_all 0.041
_refine_ls_R_factor_gt 0.033
_refine_ls_shift/su_max 0.001
_refine_ls_shift/su_mean <0.001
_refine_ls_structure_factor_coef Fsqd
_refine_ls_weighting_details 'calc w=1/[\s^2^(Fo^2^)+(0.0389P)^2^+0.3289P] where P=(Fo^2^+2Fc^2^)/3'
_refine_ls_weighting_scheme calc
_refine_ls_wR_factor_gt 0.083
_refine_ls_wR_factor_ref 0.088
_reflns_number_gt 2238
_reflns_number_total 2599
_reflns_threshold_expression I>2\s(I)
_cod_data_source_file kp6000.cif
_cod_data_source_block I
_cod_depositor_comments
;
The following automatic conversions were performed:
'_symmetry_cell_setting' value 'Triclinic' changed to 'triclinic'
according to '/home/saulius/struct/CIF-dictionaries/cif_core.dic'
dictionary named 'cif_core.dic' version 2.4.1 from
2010-06-29.

'_exptl_absorpt_correction_type' value 'Multi-scan' changed
to 'multi-scan' according to
'/home/saulius/struct/CIF-dictionaries/cif_core.dic' dictionary named
'cif_core.dic' version 2.4.1 from 2010-06-29.

Automatic conversion script
Id: cif_fix_enum 1527 2010-12-29 10:47:43Z saulius 

The following automatic conversions were performed:

'_symmetry_cell_setting' value 'Triclinic' changed to 'triclinic'
according to /home/saulius/struct/CIF-dictionaries/cif_core.dic
dictionary named 'cif_core.dic' version 2.4.1 from
2010-06-29.

'_exptl_absorpt_correction_type' value 'Multi-scan'
changed to 'multi-scan' according to
/home/saulius/struct/CIF-dictionaries/cif_core.dic dictionary named
'cif_core.dic' version 2.4.1 from 2010-06-29.

Automatic conversion script
Id: cif_fix_values 1715 2011-07-08 13:25:40Z adriana 
;
_cod_original_cell_volume 601.10(10)
_cod_database_code 2204356
_cod_database_fobs_code 2204356

loop_
_symmetry_equiv_pos_as_xyz
'x, y, z'
'-x, -y, -z'

loop_
_atom_site_label
_atom_site_fract_x
_atom_site_fract_y
_atom_site_fract_z
_atom_site_U_iso_or_equiv
_atom_site_adp_type
_atom_site_calc_flag
_atom_site_refinement_flags
_atom_site_occupancy
_atom_site_type_symbol
Br1 0.64781(5) 0.43738(3) 0.76792(3) 0.0649(2) Uani d . 1 Br
O1 1.0712(2) 0.3484(2) 0.5501(2) 0.0471(4) Uani d . 1 O
O2 0.9218(3) 0.2052(2) 0.6460(2) 0.0456(4) Uani d . 1 O
O3 0.1835(3) 0.0191(3) -0.0553(2) 0.0699(6) Uani d . 1 O
O4 0.1497(3) -0.1820(3) -0.0251(3) 0.0743(6) Uani d . 1 O
N1 0.2307(3) -0.0468(3) 0.0175(2) 0.0512(5) Uani d . 1 N
C1 0.7171(3) 0.2082(2) 0.4344(2) 0.0339(4) Uani d . 1 C
C2 0.6107(4) 0.0571(3) 0.3865(3) 0.0414(5) Uani d . 1 C
C3 0.4503(4) -0.0269(3) 0.2508(3) 0.0450(5) Uani d . 1 C
C4 0.3982(3) 0.0434(3) 0.1643(3) 0.0391(5) Uani d . 1 C
C5 0.4997(4) 0.1935(3) 0.2093(3) 0.0415(5) Uani d . 1 C
C6 0.6599(4) 0.2761(3) 0.3445(3) 0.0401(5) Uani d . 1 C
C7 0.8970(3) 0.3024(2) 0.5819(3) 0.0384(5) Uani d . 1 C
C8 0.8719(4) 0.4617(3) 0.6938(3) 0.0492(6) Uani d . 1 C
C9 1.1305(4) 0.2203(4) 0.4421(3) 0.0562(6) Uani d . 1 C
C10 1.0841(5) 0.2698(4) 0.7865(3) 0.0669(8) Uani d . 1 C
H2 0.6473 0.0115 0.4462 0.050 Uiso calc R 1 H
H3 0.3792 -0.1286 0.2185 0.054 Uiso calc R 1 H
H5 0.4612 0.2389 0.1497 0.050 Uiso calc R 1 H
H6 0.7302 0.3777 0.3760 0.048 Uiso calc R 1 H
H8a 0.8510 0.5218 0.6420 0.059 Uiso calc R 1 H
H8b 0.9939 0.5206 0.7814 0.059 Uiso calc R 1 H
H9a 1.1244 0.1385 0.4678 0.084 Uiso calc R 1 H
H9b 1.2651 0.2577 0.4469 0.084 Uiso calc R 1 H
H9c 1.0417 0.1789 0.3392 0.084 Uiso calc R 1 H
H10a 1.2045 0.3120 0.7743 0.100 Uiso calc R 1 H
H10b 1.1027 0.1883 0.8100 0.100 Uiso calc R 1 H
H10c 1.0541 0.3525 0.8696 0.100 Uiso calc R 1 H

loop_
_atom_site_aniso_label
_atom_site_aniso_U_11
_atom_site_aniso_U_22
_atom_site_aniso_U_33
_atom_site_aniso_U_12
_atom_site_aniso_U_13
_atom_site_aniso_U_23
Br1 0.0679(2) 0.0564(2) 0.0636(2) 0.02080(15) 0.02796(16) 0.02108(15)
O1 0.0394(8) 0.0425(9) 0.0475(9) -0.0028(7) 0.0072(7) 0.0198(8)
O2 0.0488(9) 0.0439(9) 0.0407(8) 0.0050(7) 0.0023(7) 0.0256(7)
O3 0.0610(10) 0.093(2) 0.0480(10) 0.0190(10) 0.0040(10) 0.0370(10)
O4 0.0650(10) 0.0580(10) 0.0560(10) -0.0120(10) -0.0010(10) 0.0110(10)
N1 0.0400(10) 0.0580(10) 0.0400(10) 0.0090(10) 0.0120(10) 0.0150(10)
C1 0.0340(10) 0.0290(10) 0.0350(10) 0.0040(10) 0.0090(10) 0.0150(10)
C2 0.0450(10) 0.0340(10) 0.0440(10) 0.0020(10) 0.0070(10) 0.0240(10)
C3 0.0450(10) 0.0320(10) 0.0460(10) -0.0020(10) 0.0080(10) 0.0170(10)
C4 0.0320(10) 0.0420(10) 0.0350(10) 0.0070(10) 0.0090(10) 0.0140(10)
C5 0.0450(10) 0.0450(10) 0.0410(10) 0.0150(10) 0.0130(10) 0.0260(10)
C6 0.0460(10) 0.0310(10) 0.0440(10) 0.0050(10) 0.0120(10) 0.0210(10)
C7 0.0400(10) 0.0320(10) 0.0370(10) 0.0010(10) 0.0060(10) 0.0170(10)
C8 0.0530(10) 0.0340(10) 0.0460(10) 0.0020(10) 0.0090(10) 0.0150(10)
C9 0.0450(10) 0.065(2) 0.054(2) 0.0130(10) 0.0160(10) 0.0270(10)
C10 0.061(2) 0.080(2) 0.051(2) 0.007(2) -0.0040(10) 0.038(2)

loop_
_atom_type_symbol
_atom_type_description
_atom_type_scat_dispersion_real
_atom_type_scat_dispersion_imag
_atom_type_scat_source
C C 0.0033 0.0016 'International Tables Vol C Tables 4.2.6.8 and 6.1.1.4'
H H 0.0000 0.0000 'International Tables Vol C Tables 4.2.6.8 and 6.1.1.4'
N N 0.0061 0.0033 'International Tables Vol C Tables 4.2.6.8 and 6.1.1.4'
O O 0.0106 0.0060 'International Tables Vol C Tables 4.2.6.8 and 6.1.1.4'
Br Br -0.2901 2.4595 'International Tables Vol C Tables 4.2.6.8 and 6.1.1.4'

loop_
_geom_angle_atom_site_label_1
_geom_angle_atom_site_label_2
_geom_angle_atom_site_label_3
_geom_angle
_geom_angle_publ_flag
C7 O1 C9 114.8(2) yes
C7 O2 C10 116.4(2) yes
O3 N1 O4 123.7(2) yes
O3 N1 C4 117.9(2) yes
O4 N1 C4 118.4(2) yes
C2 C1 C6 119.1(2) yes
C2 C1 C7 121.9(2) yes
C6 C1 C7 119.0(2) yes
C1 C2 C3 120.8(2) yes
C2 C3 C4 118.6(2) yes
C3 C4 C5 122.0(2) yes
C3 C4 N1 118.9(2) yes
C5 C4 N1 119.1(2) yes
C4 C5 C6 119.0(2) yes
C1 C6 C5 120.5(2) yes
O2 C7 O1 111.8(2) yes
O1 C7 C8 101.9(2) yes
O2 C7 C8 113.1(2) yes
O1 C7 C1 111.3(2) yes
O2 C7 C1 106.5(2) yes
C1 C7 C8 112.3(2) yes
C7 C8 Br1 111.8(2) yes
C1 C2 H2 119.6 no
C3 C2 H2 119.6 no
C2 C3 H3 120.7 no
C4 C3 H3 120.7 no
C4 C5 H5 120.5 no
C6 C5 H5 120.5 no
C5 C6 H6 119.7 no
C1 C6 H6 119.7 no
C7 C8 H8a 109.3 no
Br1 C8 H8a 109.3 no
C7 C8 H8b 109.3 no
Br1 C8 H8b 109.3 no
H8a C8 H8b 107.9 no
O1 C9 H9a 109.5 no
O1 C9 H9b 109.5 no
H9a C9 H9b 109.5 no
O1 C9 H9c 109.5 no
H9a C9 H9c 109.5 no
H9b C9 H9c 109.5 no
O2 C10 H10a 109.5 no
O2 C10 H10b 109.5 no
H10a C10 H10b 109.5 no
O2 C10 H10c 109.5 no
H10a C10 H10c 109.5 no
H10b C10 H10c 109.5 no

loop_
_geom_bond_atom_site_label_1
_geom_bond_atom_site_label_2
_geom_bond_distance
_geom_bond_publ_flag
Br1 C8 1.938(3) yes
O1 C7 1.417(3) yes
O1 C9 1.434(3) yes
O2 C7 1.404(3) yes
O2 C10 1.430(3) yes
O3 N1 1.222(3) yes
O4 N1 1.209(3) yes
N1 C4 1.476(3) yes
C1 C2 1.383(3) yes
C1 C6 1.396(3) yes
C1 C7 1.527(3) yes
C2 C3 1.385(3) yes
C3 C4 1.380(3) yes
C4 C5 1.372(3) yes
C5 C6 1.381(3) yes
C7 C8 1.525(3) yes
C2 H2 0.93 no
C3 H3 0.93 no
C5 H5 0.93 no
C6 H6 0.93 no
C8 H8a 0.97 no
C8 H8b 0.97 no
C9 H9a 0.96 no
C9 H9b 0.96 no
C9 H9c 0.96 no
C10 H10a 0.96 no
C10 H10b 0.96 no
C10 H10c 0.96 no

loop_
_geom_torsion_atom_site_label_1
_geom_torsion_atom_site_label_2
_geom_torsion_atom_site_label_3
_geom_torsion_atom_site_label_4
_geom_torsion
C6 C1 C2 C3 0.5(4)
C7 C1 C2 C3 -178.8(2)
C1 C2 C3 C4 -0.2(4)
C2 C3 C4 C5 -0.3(4)
C2 C3 C4 N1 178.5(2)
O4 N1 C4 C5 176.0(2)
O3 N1 C4 C5 -3.1(3)
O4 N1 C4 C3 -2.8(3)
O3 N1 C4 C3 178.1(2)
C3 C4 C5 C6 0.6(4)
N1 C4 C5 C6 -178.2(2)
C4 C5 C6 C1 -0.3(4)
C2 C1 C6 C5 -0.2(3)
C7 C1 C6 C5 179.1(2)
C10 O2 C7 O1 58.0(3)
C10 O2 C7 C8 -56.3(3)
C10 O2 C7 C1 179.8(2)
C9 O1 C7 O2 60.4(2)
C9 O1 C7 C8 -178.5(2)
C9 O1 C7 C1 -58.6(2)
C2 C1 C7 O2 0.4(3)
C6 C1 C7 O2 -178.9(2)
C2 C1 C7 O1 122.6(2)
C6 C1 C7 O1 -56.7(3)
C2 C1 C7 C8 -123.9(2)
C6 C1 C7 C8 56.7(3)
O2 C7 C8 Br1 -57.0(2)
O1 C7 C8 Br1 -177.2(2)
C1 C7 C8 Br1 63.6(2)

loop_
_cod_related_entry_id
_cod_related_entry_database
_cod_related_entry_code
1 ChemSpider 21130418
